data_4086685
loop_
_publ_author_name
'Smith, Abigail J.'
'Kalkman, Eric D.'
'Gilbert, Zachary W.'
'Tonks, Ian A.'

_publ_section_title
;
 ZnCl2Capture Promotes Ethylene Polymerization by a Salicylaldiminato Ni
 Complex Bearing a Pendent 2,2&#x2032;-Bipyridine Group
;
_journal_issue 15
_journal_name_full Organometallics
_journal_page_first 2429
_journal_paper_doi 10.1021/acs.organomet.6b00485
_journal_volume 35
_journal_year 2016
_chemical_formula_moiety C33H31N5O3NiZnCl2,C7H8,C4H8O
_chemical_formula_sum 'C44 H47 Cl2 N5 Ni O4 Zn'
_chemical_formula_weight 904.85
_chemical_name_common NiZnCl2TolylPyBipy
_chemical_name_systematic
; 
 ? 
;
_space_group_IT_number 2
_symmetry_cell_setting triclinic
_symmetry_space_group_name_Hall '-P 1'
_symmetry_space_group_name_H-M 'P -1'
_atom_sites_solution_hydrogens geom
_atom_sites_solution_primary direct
_atom_sites_solution_secondary difmap
_audit_creation_method SHELXL-97
_cell_angle_alpha 86.949(2)
_cell_angle_beta 84.767(2)
_cell_angle_gamma 80.539(2)
_cell_formula_units_Z 2
_cell_length_a 9.3954(11)
_cell_length_b 13.4704(16)
_cell_length_c 19.244(2)
_cell_measurement_reflns_used 11468
_cell_measurement_temperature 296(2)
_cell_measurement_theta_max 27.43
_cell_measurement_theta_min 2.204
_cell_volume 2390.6(5)
_computing_cell_refinement 'SAINT, Bruker'
_computing_data_collection 'APEX II, Bruker'
_computing_data_reduction 'SAINT, Bruker'
_computing_molecular_graphics 'SHELXTL, Bruker'
_computing_structure_refinement 'SHELXL-97 (Sheldrick, 2008)'
_computing_structure_solution 'SHELXS-97 (Sheldrick, 2008)'
_diffrn_ambient_temperature 296(2)
_diffrn_measured_fraction_theta_full 0.998
_diffrn_measured_fraction_theta_max 0.905
_diffrn_measurement_device_type 'Bruker APEX II CCD'
_diffrn_measurement_method 'area detector, omega scans per phi'
_diffrn_radiation_monochromator graphite
_diffrn_radiation_source 'normal-focus sealed tube'
_diffrn_radiation_type MoK\a
_diffrn_radiation_wavelength 0.71073
_diffrn_reflns_av_R_equivalents 0.0265
_diffrn_reflns_av_sigmaI/netI 0.0372
_diffrn_reflns_limit_h_max 12
_diffrn_reflns_limit_h_min -12
_diffrn_reflns_limit_k_max 17
_diffrn_reflns_limit_k_min -17
_diffrn_reflns_limit_l_max 25
_diffrn_reflns_limit_l_min -26
_diffrn_reflns_number 28635
_diffrn_reflns_theta_full 25.00
_diffrn_reflns_theta_max 28.96
_diffrn_reflns_theta_min 1.53
_exptl_absorpt_coefficient_mu 1.050
_exptl_absorpt_correction_T_max 0.7458
_exptl_absorpt_correction_T_min 0.6121
_exptl_absorpt_correction_type multi-scan
_exptl_absorpt_process_details 'SADABS, R. Blessing, 1995'
_exptl_crystal_colour orange
_exptl_crystal_density_diffrn 1.257
_exptl_crystal_density_method 'not measured'
_exptl_crystal_description block
_exptl_crystal_F_000 940
_exptl_crystal_size_max 0.40
_exptl_crystal_size_mid 0.30
_exptl_crystal_size_min 0.20
_platon_squeeze_details
;
Squeeze results consistent with 1 disorderd THF.
;
_refine_diff_density_max 0.547
_refine_diff_density_min -0.336
_refine_diff_density_rms 0.063
_refine_ls_extinction_method none
_refine_ls_goodness_of_fit_ref 1.069
_refine_ls_hydrogen_treatment mixed
_refine_ls_matrix_type full
_refine_ls_number_parameters 519
_refine_ls_number_reflns 11468
_refine_ls_number_restraints 0
_refine_ls_restrained_S_all 1.069
_refine_ls_R_factor_all 0.0521
_refine_ls_R_factor_gt 0.0367
_refine_ls_shift/su_max 0.001
_refine_ls_shift/su_mean 0.000
_refine_ls_structure_factor_coef Fsqd
_refine_ls_weighting_details 'calc w=1/[\s^2^(Fo^2^)+(0.0607P)^2^+0.0000P] where P=(Fo^2^+2Fc^2^)/3'
_refine_ls_weighting_scheme calc
_refine_ls_wR_factor_gt 0.1006
_refine_ls_wR_factor_ref 0.1063
_reflns_number_gt 8821
_reflns_number_total 11468
_reflns_threshold_expression >2sigma(I)
_cod_data_source_file om6b00485_si_002.cif
_cod_data_source_block Structure_7
_cod_original_cell_volume 2390.5(5)
_cod_original_sg_symbol_H-M P-1
_cod_database_code 4086685

loop_
_symmetry_equiv_pos_as_xyz
'x, y, z'
'-x, -y, -z'

loop_
_atom_site_label
_atom_site_type_symbol
_atom_site_fract_x
_atom_site_fract_y
_atom_site_fract_z
_atom_site_U_iso_or_equiv
_atom_site_adp_type
_atom_site_occupancy
_atom_site_symmetry_multiplicity
_atom_site_calc_flag
_atom_site_refinement_flags
Zn1 Zn 0.26473(2) 0.436367(17) 0.379929(12) 0.02781(7) Uani 1 1 d .
Ni1 Ni 0.53466(3) 0.347610(18) 0.201921(12) 0.02637(8) Uani 1 1 d .
Cl1 Cl 0.13805(6) 0.45294(5) 0.28836(3) 0.04496(15) Uani 1 1 d .
Cl2 Cl 0.25233(6) 0.30290(4) 0.45236(3) 0.03594(13) Uani 1 1 d .
N1 N 0.55912(16) 0.32587(11) 0.29806(8) 0.0227(3) Uani 1 1 d .
O1 O 0.50481(16) 0.21314(10) 0.19189(7) 0.0319(3) Uani 1 1 d .
O3 O 0.4617(2) -0.08678(13) 0.44731(8) 0.0564(5) Uani 1 1 d .
O4 O -0.1170(2) 0.1756(2) 0.32055(13) 0.0899(8) Uani 1 1 d .
N3 N 0.24124(17) 0.56561(12) 0.43526(8) 0.0268(3) Uani 1 1 d .
N2 N 0.47709(16) 0.46077(11) 0.37164(7) 0.0209(3) Uani 1 1 d .
C2 C 0.5092(2) 0.15303(14) 0.30941(9) 0.0244(4) Uani 1 1 d .
C7 C 0.5368(2) 0.24464(14) 0.33476(9) 0.0236(4) Uani 1 1 d .
H25 H 0.5392 0.2470 0.3828 0.028 Uiso 1 1 calc R
O2 O 0.4991(2) -0.18856(12) 0.36213(9) 0.0566(5) Uani 1 1 d .
C36 C -0.0935(5) 0.2543(3) 0.7005(2) 0.0880(11) Uani 1 1 d .
H1 H -0.1483 0.2992 0.7314 0.106 Uiso 1 1 calc R
C37 C -0.1511(4) 0.1816(3) 0.6753(2) 0.0851(10) Uani 1 1 d .
H6 H -0.2466 0.1753 0.6895 0.102 Uiso 1 1 calc R
C38 C -0.0732(4) 0.1152(3) 0.62856(19) 0.0740(9) Uani 1 1 d .
H7 H -0.1171 0.0655 0.6114 0.089 Uiso 1 1 calc R
C39 C 0.0696(4) 0.1216(2) 0.60675(18) 0.0719(9) Uani 1 1 d .
C40 C 0.1521(5) 0.0503(3) 0.5528(2) 0.1165(16) Uani 1 1 d .
H8 H 0.1986 -0.0095 0.5761 0.175 Uiso 1 1 calc R
H2 H 0.2238 0.0828 0.5261 0.175 Uiso 1 1 calc R
H3 H 0.0858 0.0325 0.5222 0.175 Uiso 1 1 calc R
C35 C 0.0470(5) 0.2619(3) 0.6805(2) 0.0868(11) Uani 1 1 d .
H5 H 0.0883 0.3121 0.6986 0.104 Uiso 1 1 calc R
C34 C 0.1288(4) 0.1974(3) 0.6345(2) 0.0855(11) Uani 1 1 d .
H4 H 0.2246 0.2043 0.6217 0.103 Uiso 1 1 calc R
C17 C 0.1184(2) 0.61562(16) 0.46465(10) 0.0317(4) Uani 1 1 d .
H9 H 0.0321 0.5927 0.4592 0.038 Uiso 1 1 calc R
C16 C 0.1137(2) 0.70022(16) 0.50289(11) 0.0331(5) Uani 1 1 d .
H40 H 0.0262 0.7338 0.5227 0.040 Uiso 1 1 calc R
C15 C 0.2422(2) 0.73384(15) 0.51106(10) 0.0315(4) Uani 1 1 d .
H10 H 0.2421 0.7906 0.5365 0.038 Uiso 1 1 calc R
C14 C 0.3703(2) 0.68274(14) 0.48125(9) 0.0258(4) Uani 1 1 d .
H11 H 0.4577 0.7041 0.4868 0.031 Uiso 1 1 calc R
C13 C 0.3671(2) 0.59851(14) 0.44266(9) 0.0231(4) Uani 1 1 d .
C12 C 0.4991(2) 0.54038(13) 0.40735(9) 0.0227(4) Uani 1 1 d .
C8 C 0.5903(2) 0.40514(13) 0.33792(9) 0.0223(4) Uani 1 1 d .
N4 N 0.4730(2) 0.37364(13) 0.11055(9) 0.0391(5) Uani 1 1 d .
C29 C 0.3376(4) 0.4159(2) 0.10438(15) 0.0685(9) Uani 1 1 d .
H12 H 0.2799 0.4385 0.1440 0.082 Uiso 1 1 calc R
C30 C 0.2790(5) 0.4274(3) 0.0402(2) 0.0997(13) Uani 1 1 d .
H13 H 0.1828 0.4567 0.0373 0.120 Uiso 1 1 calc R
C31 C 0.3619(6) 0.3962(3) -0.01779(18) 0.0931(14) Uani 1 1 d .
H14 H 0.3239 0.4030 -0.0611 0.112 Uiso 1 1 calc R
C32 C 0.5005(5) 0.3550(3) -0.01181(15) 0.0878(12) Uani 1 1 d .
H16 H 0.5598 0.3338 -0.0513 0.105 Uiso 1 1 calc R
C33 C 0.5561(4) 0.3440(2) 0.05334(13) 0.0630(8) Uani 1 1 d .
H15 H 0.6524 0.3157 0.0569 0.076 Uiso 1 1 calc R
C18 C 0.5935(3) 0.47621(15) 0.19810(10) 0.0326(5) Uani 1 1 d .
C23 C 0.7370(3) 0.48604(19) 0.18168(11) 0.0434(6) Uani 1 1 d .
C22 C 0.7804(3) 0.5808(2) 0.18672(12) 0.0537(7) Uani 1 1 d .
H20 H 0.8772 0.5875 0.1769 0.064 Uiso 1 1 calc R
C21 C 0.6811(4) 0.6623(2) 0.20597(14) 0.0591(8) Uani 1 1 d .
H19 H 0.7113 0.7241 0.2093 0.071 Uiso 1 1 calc R
C20 C 0.5373(4) 0.65484(19) 0.22058(14) 0.0555(7) Uani 1 1 d .
H18 H 0.4705 0.7112 0.2333 0.067 Uiso 1 1 calc R
C19 C 0.4935(3) 0.56297(17) 0.21622(12) 0.0451(6) Uani 1 1 d .
H17 H 0.3960 0.5579 0.2254 0.054 Uiso 1 1 calc R
C24 C 0.8467(3) 0.3996(2) 0.15979(15) 0.0591(7) Uani 1 1 d .
H23 H 0.8171 0.3383 0.1792 0.089 Uiso 1 1 calc R
H21 H 0.9380 0.4063 0.1762 0.089 Uiso 1 1 calc R
H22 H 0.8564 0.3979 0.1098 0.089 Uiso 1 1 calc R
C1 C 0.5025(2) 0.13925(14) 0.23680(10) 0.0261(4) Uani 1 1 d .
C3 C 0.4971(2) 0.07365(15) 0.35833(10) 0.0291(4) Uani 1 1 d .
H36 H 0.4962 0.0837 0.4058 0.035 Uiso 1 1 calc R
C4 C 0.4866(2) -0.01906(15) 0.33525(10) 0.0318(4) Uani 1 1 d .
C5 C 0.4892(2) -0.03577(15) 0.26355(11) 0.0343(5) Uani 1 1 d .
H35 H 0.4863 -0.1004 0.2496 0.041 Uiso 1 1 calc R
C6 C 0.4957(2) 0.04005(15) 0.21377(10) 0.0296(4) Uani 1 1 d .
C25 C 0.4997(3) 0.02194(16) 0.13533(11) 0.0390(5) Uani 1 1 d .
C28 C 0.3719(3) 0.0873(2) 0.10284(12) 0.0498(6) Uani 1 1 d .
H27 H 0.3745 0.1570 0.1099 0.075 Uiso 1 1 calc R
H28 H 0.2828 0.0697 0.1246 0.075 Uiso 1 1 calc R
H26 H 0.3780 0.0763 0.0537 0.075 Uiso 1 1 calc R
C27 C 0.4900(4) -0.08842(19) 0.12286(13) 0.0635(8) Uani 1 1 d .
H29 H 0.4011 -0.1049 0.1455 0.095 Uiso 1 1 calc R
H30 H 0.5704 -0.1316 0.1416 0.095 Uiso 1 1 calc R
H31 H 0.4924 -0.0977 0.0736 0.095 Uiso 1 1 calc R
C26 C 0.6432(3) 0.0458(2) 0.09930(13) 0.0551(7) Uani 1 1 d .
H33 H 0.6473 0.0338 0.0504 0.083 Uiso 1 1 calc R
H32 H 0.7224 0.0033 0.1196 0.083 Uiso 1 1 calc R
H34 H 0.6499 0.1151 0.1054 0.083 Uiso 1 1 calc R
N5 N 0.4810(2) -0.10308(14) 0.38500(10) 0.0407(5) Uani 1 1 d .
C9 C 0.7308(2) 0.42346(15) 0.33936(9) 0.0261(4) Uani 1 1 d .
H39 H 0.8083 0.3818 0.3169 0.031 Uiso 1 1 calc R
C10 C 0.7527(2) 0.50496(15) 0.37494(10) 0.0287(4) Uani 1 1 d .
H38 H 0.8456 0.5199 0.3761 0.034 Uiso 1 1 calc R
C11 C 0.6358(2) 0.56452(14) 0.40902(10) 0.0267(4) Uani 1 1 d .
H37 H 0.6492 0.6202 0.4328 0.032 Uiso 1 1 calc R
C42 C 0.0224(4) 0.0990(3) 0.22491(19) 0.0845(11) Uani 1 1 d .
H41 H 0.0647 0.0283 0.2268 0.101 Uiso 1 1 calc R
H41A H 0.0167 0.1217 0.1764 0.101 Uiso 1 1 calc R
C43 C 0.1074(4) 0.1590(4) 0.2607(2) 0.1035(14) Uani 1 1 d .
H47 H 0.1172 0.2211 0.2341 0.124 Uiso 1 1 calc R
H47A H 0.2034 0.1217 0.2665 0.124 Uiso 1 1 calc R
C44 C 0.0287(3) 0.1806(2) 0.32879(16) 0.0652(8) Uani 1 1 d .
H43 H 0.0655 0.1313 0.3641 0.078 Uiso 1 1 calc R
H42 H 0.0387 0.2471 0.3427 0.078 Uiso 1 1 calc R
C41 C -0.1242(3) 0.1155(2) 0.26408(17) 0.0654(8) Uani 1 1 d .
H45 H -0.1960 0.1490 0.2338 0.078 Uiso 1 1 calc R
H46 H -0.1515 0.0515 0.2808 0.078 Uiso 1 1 calc R

loop_
_atom_site_aniso_label
_atom_site_aniso_U_11
_atom_site_aniso_U_22
_atom_site_aniso_U_33
_atom_site_aniso_U_23
_atom_site_aniso_U_13
_atom_site_aniso_U_12
Zn1 0.02866(13) 0.02787(13) 0.02980(13) -0.00637(9) -0.00481(9) -0.01007(10)
Ni1 0.04228(16) 0.01957(13) 0.01924(12) 0.00049(9) -0.00775(10) -0.00833(11)
Cl1 0.0445(3) 0.0539(4) 0.0413(3) -0.0054(3) -0.0180(2) -0.0128(3)
Cl2 0.0406(3) 0.0348(3) 0.0358(3) -0.0007(2) -0.0020(2) -0.0169(2)
N1 0.0286(8) 0.0185(8) 0.0220(8) -0.0030(6) -0.0057(6) -0.0040(6)
O1 0.0570(9) 0.0212(7) 0.0199(6) 0.0015(5) -0.0090(6) -0.0105(6)
O3 0.1073(15) 0.0399(10) 0.0272(8) 0.0047(7) -0.0066(9) -0.0285(10)
O4 0.0600(14) 0.115(2) 0.0986(18) -0.0608(16) 0.0126(12) -0.0190(13)
N3 0.0311(9) 0.0252(8) 0.0257(8) -0.0030(7) -0.0041(7) -0.0075(7)
N2 0.0277(8) 0.0185(7) 0.0179(7) 0.0000(6) -0.0040(6) -0.0069(6)
C2 0.0313(10) 0.0207(9) 0.0222(9) -0.0008(7) -0.0044(7) -0.0061(8)
C7 0.0292(10) 0.0241(10) 0.0183(8) -0.0021(7) -0.0041(7) -0.0052(8)
O2 0.1022(15) 0.0239(8) 0.0453(10) 0.0037(7) -0.0020(10) -0.0189(9)
C36 0.106(3) 0.078(3) 0.081(2) -0.004(2) -0.019(2) -0.012(2)
C37 0.078(2) 0.084(3) 0.091(3) 0.003(2) -0.001(2) -0.014(2)
C38 0.073(2) 0.063(2) 0.088(2) 0.0059(18) -0.0177(19) -0.0165(17)
C39 0.071(2) 0.060(2) 0.083(2) 0.0188(17) -0.0164(18) -0.0051(17)
C40 0.110(3) 0.094(3) 0.128(4) 0.009(3) 0.014(3) 0.017(3)
C35 0.108(3) 0.069(2) 0.092(3) 0.002(2) -0.048(2) -0.020(2)
C34 0.073(2) 0.077(3) 0.113(3) 0.028(2) -0.036(2) -0.026(2)
C17 0.0294(10) 0.0338(11) 0.0324(11) -0.0048(9) -0.0044(8) -0.0044(9)
C16 0.0338(11) 0.0310(11) 0.0322(11) -0.0053(9) -0.0010(9) 0.0015(9)
C15 0.0432(12) 0.0236(10) 0.0279(10) -0.0049(8) -0.0046(9) -0.0041(9)
C14 0.0350(10) 0.0224(9) 0.0217(9) -0.0010(7) -0.0048(8) -0.0082(8)
C13 0.0315(10) 0.0208(9) 0.0178(8) 0.0023(7) -0.0040(7) -0.0066(8)
C12 0.0343(10) 0.0193(9) 0.0160(8) 0.0004(7) -0.0052(7) -0.0078(8)
C8 0.0306(10) 0.0198(9) 0.0178(8) 0.0019(7) -0.0064(7) -0.0065(8)
N4 0.0709(14) 0.0242(9) 0.0264(9) 0.0037(7) -0.0152(9) -0.0151(9)
C29 0.084(2) 0.075(2) 0.0466(16) 0.0042(14) -0.0327(15) -0.0001(17)
C30 0.116(3) 0.114(3) 0.073(3) 0.009(2) -0.063(2) -0.005(3)
C31 0.170(4) 0.081(3) 0.0450(19) 0.0236(17) -0.060(2) -0.049(3)
C32 0.150(4) 0.101(3) 0.0255(14) -0.0018(15) -0.0139(18) -0.055(3)
C33 0.090(2) 0.075(2) 0.0294(13) -0.0058(13) -0.0048(13) -0.0271(17)
C18 0.0554(13) 0.0259(10) 0.0205(9) 0.0056(8) -0.0134(9) -0.0142(10)
C23 0.0606(15) 0.0475(14) 0.0273(11) 0.0089(10) -0.0138(10) -0.0214(12)
C22 0.0754(19) 0.0596(17) 0.0355(13) 0.0128(12) -0.0198(12) -0.0347(15)
C21 0.095(2) 0.0417(15) 0.0505(15) 0.0114(12) -0.0265(15) -0.0325(16)
C20 0.090(2) 0.0299(13) 0.0498(15) -0.0009(11) -0.0179(14) -0.0129(14)
C19 0.0786(18) 0.0286(12) 0.0321(12) 0.0036(9) -0.0155(11) -0.0156(12)
C24 0.0595(17) 0.0679(19) 0.0515(16) 0.0031(14) -0.0026(13) -0.0180(15)
C1 0.0335(10) 0.0218(10) 0.0238(9) -0.0019(7) -0.0042(8) -0.0052(8)
C3 0.0378(11) 0.0267(10) 0.0244(10) -0.0014(8) -0.0049(8) -0.0081(9)
C4 0.0477(12) 0.0235(10) 0.0258(10) 0.0042(8) -0.0040(9) -0.0112(9)
C5 0.0527(13) 0.0216(10) 0.0309(11) -0.0038(8) -0.0031(9) -0.0125(9)
C6 0.0430(12) 0.0231(10) 0.0251(10) -0.0031(8) -0.0058(8) -0.0100(9)
C25 0.0663(15) 0.0273(11) 0.0266(10) -0.0074(8) -0.0026(10) -0.0156(11)
C28 0.0757(18) 0.0489(15) 0.0297(12) -0.0072(10) -0.0156(12) -0.0165(13)
C27 0.129(3) 0.0339(14) 0.0324(13) -0.0106(10) -0.0083(15) -0.0239(15)
C26 0.0769(19) 0.0558(17) 0.0327(12) -0.0142(11) 0.0084(12) -0.0141(14)
N5 0.0639(13) 0.0275(10) 0.0339(10) 0.0045(8) -0.0047(9) -0.0183(9)
C9 0.0272(10) 0.0275(10) 0.0238(9) -0.0016(8) -0.0039(7) -0.0037(8)
C10 0.0295(10) 0.0329(11) 0.0267(10) -0.0017(8) -0.0060(8) -0.0117(9)
C11 0.0329(10) 0.0246(10) 0.0255(9) -0.0037(8) -0.0054(8) -0.0103(8)
C42 0.062(2) 0.113(3) 0.076(2) -0.038(2) 0.0021(17) -0.0033(19)
C43 0.058(2) 0.142(4) 0.118(3) -0.057(3) 0.018(2) -0.036(2)
C44 0.0656(19) 0.0619(19) 0.069(2) -0.0118(15) -0.0177(16) -0.0048(15)
C41 0.0542(17) 0.066(2) 0.076(2) -0.0143(16) -0.0044(15) -0.0082(15)

loop_
_atom_type_symbol
_atom_type_description
_atom_type_scat_dispersion_real
_atom_type_scat_dispersion_imag
_atom_type_scat_source
C C 0.0033 0.0016 'International Tables Vol C Tables 4.2.6.8 and 6.1.1.4'
H H 0.0000 0.0000 'International Tables Vol C Tables 4.2.6.8 and 6.1.1.4'
N N 0.0061 0.0033 'International Tables Vol C Tables 4.2.6.8 and 6.1.1.4'
O O 0.0106 0.0060 'International Tables Vol C Tables 4.2.6.8 and 6.1.1.4'
Cl Cl 0.1484 0.1585 'International Tables Vol C Tables 4.2.6.8 and 6.1.1.4'
Ni Ni 0.3393 1.1124 'International Tables Vol C Tables 4.2.6.8 and 6.1.1.4'
Zn Zn 0.2839 1.4301 'International Tables Vol C Tables 4.2.6.8 and 6.1.1.4'

loop_
_geom_angle_atom_site_label_1
_geom_angle_atom_site_label_2
_geom_angle_atom_site_label_3
_geom_angle
N3 Zn1 N2 80.23(6)
N3 Zn1 Cl1 113.51(5)
N2 Zn1 Cl1 121.16(4)
N3 Zn1 Cl2 110.42(5)
N2 Zn1 Cl2 107.02(4)
Cl1 Zn1 Cl2 118.29(2)
N1 Ni1 N4 169.42(8)
N1 Ni1 C18 93.43(7)
N4 Ni1 C18 89.43(8)
N1 Ni1 O1 92.76(6)
N4 Ni1 O1 86.12(6)
C18 Ni1 O1 168.97(8)
C7 N1 C8 114.61(15)
C7 N1 Ni1 124.86(12)
C8 N1 Ni1 120.23(12)
C1 O1 Ni1 130.94(12)
C41 O4 C44 109.3(2)
C17 N3 C13 119.11(17)
C17 N3 Zn1 126.79(13)
C13 N3 Zn1 114.07(12)
C8 N2 C12 119.00(15)
C8 N2 Zn1 126.88(12)
C12 N2 Zn1 114.06(12)
C3 C2 C7 117.16(16)
C3 C2 C1 120.58(17)
C7 C2 C1 122.16(17)
N1 C7 C2 127.25(16)
N1 C7 H25 116.4
C2 C7 H25 116.4
C37 C36 C35 118.9(4)
C37 C36 H1 120.5
C35 C36 H1 120.5
C36 C37 C38 121.7(4)
C36 C37 H6 119.1
C38 C37 H6 119.1
C37 C38 C39 120.8(3)
C37 C38 H7 119.6
C39 C38 H7 119.6
C38 C39 C34 116.7(4)
C38 C39 C40 120.0(4)
C34 C39 C40 123.3(4)
C39 C40 H8 109.5
C39 C40 H2 109.5
H8 C40 H2 109.5
C39 C40 H3 109.5
H8 C40 H3 109.5
H2 C40 H3 109.5
C36 C35 C34 121.5(4)
C36 C35 H5 119.3
C34 C35 H5 119.3
C35 C34 C39 120.4(4)
C35 C34 H4 119.8
C39 C34 H4 119.8
N3 C17 C16 122.71(19)
N3 C17 H9 118.6
C16 C17 H9 118.6
C15 C16 C17 118.47(19)
C15 C16 H40 120.8
C17 C16 H40 120.8
C14 C15 C16 119.57(18)
C14 C15 H10 120.2
C16 C15 H10 120.2
C15 C14 C13 119.00(18)
C15 C14 H11 120.5
C13 C14 H11 120.5
N3 C13 C14 121.13(17)
N3 C13 C12 116.13(16)
C14 C13 C12 122.74(16)
N2 C12 C11 121.16(17)
N2 C12 C13 115.34(16)
C11 C12 C13 123.49(16)
N2 C8 C9 122.67(16)
N2 C8 N1 116.32(15)
C9 C8 N1 120.99(17)
C29 N4 C33 118.8(2)
C29 N4 Ni1 117.93(18)
C33 N4 Ni1 123.06(19)
N4 C29 C30 121.7(3)
N4 C29 H12 119.1
C30 C29 H12 119.1
C31 C30 C29 119.8(4)
C31 C30 H13 120.1
C29 C30 H13 120.1
C32 C31 C30 118.6(3)
C32 C31 H14 120.7
C30 C31 H14 120.7
C31 C32 C33 120.3(3)
C31 C32 H16 119.8
C33 C32 H16 119.8
N4 C33 C32 120.8(3)
N4 C33 H15 119.6
C32 C33 H15 119.6
C23 C18 C19 118.5(2)
C23 C18 Ni1 120.66(18)
C19 C18 Ni1 120.73(17)
C18 C23 C22 119.4(2)
C18 C23 C24 121.6(2)
C22 C23 C24 119.0(2)
C21 C22 C23 120.3(3)
C21 C22 H20 119.9
C23 C22 H20 119.9
C22 C21 C20 121.3(2)
C22 C21 H19 119.4
C20 C21 H19 119.4
C21 C20 C19 119.1(3)
C21 C20 H18 120.4
C19 C20 H18 120.4
C20 C19 C18 121.4(3)
C20 C19 H17 119.3
C18 C19 H17 119.3
C23 C24 H23 109.5
C23 C24 H21 109.5
H23 C24 H21 109.5
C23 C24 H22 109.5
H23 C24 H22 109.5
H21 C24 H22 109.5
O1 C1 C2 121.10(16)
O1 C1 C6 119.80(16)
C2 C1 C6 119.09(17)
C4 C3 C2 119.00(17)
C4 C3 H36 120.5
C2 C3 H36 120.5
C3 C4 C5 121.22(18)
C3 C4 N5 119.61(17)
C5 C4 N5 119.08(18)
C6 C5 C4 122.07(18)
C6 C5 H35 119.0
C4 C5 H35 119.0
C5 C6 C1 117.83(17)
C5 C6 C25 122.22(17)
C1 C6 C25 119.93(17)
C28 C25 C26 110.4(2)
C28 C25 C27 107.3(2)
C26 C25 C27 108.3(2)
C28 C25 C6 110.87(19)
C26 C25 C6 108.85(18)
C27 C25 C6 111.09(18)
C25 C28 H27 109.5
C25 C28 H28 109.5
H27 C28 H28 109.5
C25 C28 H26 109.5
H27 C28 H26 109.5
H28 C28 H26 109.5
C25 C27 H29 109.5
C25 C27 H30 109.5
H29 C27 H30 109.5
C25 C27 H31 109.5
H29 C27 H31 109.5
H30 C27 H31 109.5
C25 C26 H33 109.5
C25 C26 H32 109.5
H33 C26 H32 109.5
C25 C26 H34 109.5
H33 C26 H34 109.5
H32 C26 H34 109.5
O3 N5 O2 123.08(18)
O3 N5 C4 119.01(18)
O2 N5 C4 117.89(18)
C10 C9 C8 118.20(18)
C10 C9 H39 120.9
C8 C9 H39 120.9
C9 C10 C11 119.68(18)
C9 C10 H38 120.2
C11 C10 H38 120.2
C12 C11 C10 119.23(17)
C12 C11 H37 120.4
C10 C11 H37 120.4
C43 C42 C41 104.4(3)
C43 C42 H41 110.9
C41 C42 H41 110.9
C43 C42 H41A 110.9
C41 C42 H41A 110.9
H41 C42 H41A 108.9
C42 C43 C44 106.4(3)
C42 C43 H47 110.5
C44 C43 H47 110.5
C42 C43 H47A 110.5
C44 C43 H47A 110.5
H47 C43 H47A 108.6
O4 C44 C43 106.0(3)
O4 C44 H43 110.5
C43 C44 H43 110.5
O4 C44 H42 110.5
C43 C44 H42 110.5
H43 C44 H42 108.7
O4 C41 C42 107.7(2)
O4 C41 H45 110.2
C42 C41 H45 110.2
O4 C41 H46 110.2
C42 C41 H46 110.2
H45 C41 H46 108.5

loop_
_geom_bond_atom_site_label_1
_geom_bond_atom_site_label_2
_geom_bond_distance
Zn1 N3 2.0595(16)
Zn1 N2 2.0655(15)
Zn1 Cl1 2.1966(6)
Zn1 Cl2 2.2274(6)
Ni1 N1 1.8865(15)
Ni1 N4 1.8982(17)
Ni1 C18 1.899(2)
Ni1 O1 1.9003(13)
N1 C7 1.306(2)
N1 C8 1.430(2)
O1 C1 1.285(2)
O3 N5 1.222(2)
O4 C41 1.402(3)
O4 C44 1.405(3)
N3 C17 1.331(3)
N3 C13 1.351(2)
N2 C8 1.333(2)
N2 C12 1.357(2)
C2 C3 1.398(3)
C2 C7 1.421(2)
C2 C1 1.428(3)
C7 H25 0.9300
O2 N5 1.235(2)
C36 C37 1.327(5)
C36 C35 1.360(5)
C36 H1 0.9300
C37 C38 1.376(5)
C37 H6 0.9300
C38 C39 1.384(5)
C38 H7 0.9300
C39 C34 1.393(5)
C39 C40 1.521(5)
C40 H8 0.9600
C40 H2 0.9600
C40 H3 0.9600
C35 C34 1.366(5)
C35 H5 0.9300
C34 H4 0.9300
C17 C16 1.382(3)
C17 H9 0.9300
C16 C15 1.381(3)
C16 H40 0.9300
C15 C14 1.377(3)
C15 H10 0.9300
C14 C13 1.395(2)
C14 H11 0.9300
C13 C12 1.482(3)
C12 C11 1.379(3)
C8 C9 1.385(3)
N4 C29 1.318(4)
N4 C33 1.330(3)
C29 C30 1.389(4)
C29 H12 0.9300
C30 C31 1.347(6)
C30 H13 0.9300
C31 C32 1.342(6)
C31 H14 0.9300
C32 C33 1.393(4)
C32 H16 0.9300
C33 H15 0.9300
C18 C23 1.383(3)
C18 C19 1.412(3)
C23 C22 1.413(3)
C23 C24 1.475(4)
C22 C21 1.362(4)
C22 H20 0.9300
C21 C20 1.374(4)
C21 H19 0.9300
C20 C19 1.376(3)
C20 H18 0.9300
C19 H17 0.9300
C24 H23 0.9600
C24 H21 0.9600
C24 H22 0.9600
C1 C6 1.443(3)
C3 C4 1.369(3)
C3 H36 0.9300
C4 C5 1.407(3)
C4 N5 1.447(3)
C5 C6 1.368(3)
C5 H35 0.9300
C6 C25 1.538(3)
C25 C28 1.530(3)
C25 C26 1.533(3)
C25 C27 1.537(3)
C28 H27 0.9600
C28 H28 0.9600
C28 H26 0.9600
C27 H29 0.9600
C27 H30 0.9600
C27 H31 0.9600
C26 H33 0.9600
C26 H32 0.9600
C26 H34 0.9600
C9 C10 1.377(3)
C9 H39 0.9300
C10 C11 1.384(3)
C10 H38 0.9300
C11 H37 0.9300
C42 C43 1.462(4)
C42 C41 1.498(4)
C42 H41 0.9700
C42 H41A 0.9700
C43 C44 1.464(5)
C43 H47 0.9700
C43 H47A 0.9700
C44 H43 0.9700
C44 H42 0.9700
C41 H45 0.9700
C41 H46 0.9700

loop_
_geom_torsion_atom_site_label_1
_geom_torsion_atom_site_label_2
_geom_torsion_atom_site_label_3
_geom_torsion_atom_site_label_4
_geom_torsion
N4 Ni1 N1 C7 75.6(4)
C18 Ni1 N1 C7 -178.91(16)
O1 Ni1 N1 C7 -8.04(16)
N4 Ni1 N1 C8 -97.8(4)
C18 Ni1 N1 C8 7.74(15)
O1 Ni1 N1 C8 178.60(14)
N1 Ni1 O1 C1 0.51(18)
N4 Ni1 O1 C1 -168.95(19)
C18 Ni1 O1 C1 124.6(4)
N2 Zn1 N3 C17 178.41(17)
Cl1 Zn1 N3 C17 58.57(17)
Cl2 Zn1 N3 C17 -76.94(17)
N2 Zn1 N3 C13 -3.50(12)
Cl1 Zn1 N3 C13 -123.34(12)
Cl2 Zn1 N3 C13 101.15(12)
N3 Zn1 N2 C8 -179.14(15)
Cl1 Zn1 N2 C8 -67.50(15)
Cl2 Zn1 N2 C8 72.34(14)
N3 Zn1 N2 C12 3.53(12)
Cl1 Zn1 N2 C12 115.18(11)
Cl2 Zn1 N2 C12 -104.98(12)
C8 N1 C7 C2 -177.41(18)
Ni1 N1 C7 C2 8.9(3)
C3 C2 C7 N1 176.28(18)
C1 C2 C7 N1 0.0(3)
C35 C36 C37 C38 -1.2(6)
C36 C37 C38 C39 0.7(6)
C37 C38 C39 C34 0.2(5)
C37 C38 C39 C40 -177.5(3)
C37 C36 C35 C34 0.9(6)
C36 C35 C34 C39 0.0(6)
C38 C39 C34 C35 -0.5(5)
C40 C39 C34 C35 177.1(3)
C13 N3 C17 C16 -0.2(3)
Zn1 N3 C17 C16 177.81(15)
N3 C17 C16 C15 -0.3(3)
C17 C16 C15 C14 0.0(3)
C16 C15 C14 C13 0.7(3)
C17 N3 C13 C14 0.9(3)
Zn1 N3 C13 C14 -177.33(13)
C17 N3 C13 C12 -178.80(16)
Zn1 N3 C13 C12 2.9(2)
C15 C14 C13 N3 -1.2(3)
C15 C14 C13 C12 178.51(17)
C8 N2 C12 C11 0.2(3)
Zn1 N2 C12 C11 177.77(14)
C8 N2 C12 C13 179.43(15)
Zn1 N2 C12 C13 -3.02(19)
N3 C13 C12 N2 0.1(2)
C14 C13 C12 N2 -179.66(16)
N3 C13 C12 C11 179.25(17)
C14 C13 C12 C11 -0.5(3)
C12 N2 C8 C9 1.9(3)
Zn1 N2 C8 C9 -175.33(13)
C12 N2 C8 N1 -176.59(15)
Zn1 N2 C8 N1 6.2(2)
C7 N1 C8 N2 -79.5(2)
Ni1 N1 C8 N2 94.48(17)
C7 N1 C8 C9 102.0(2)
Ni1 N1 C8 C9 -84.01(19)
N1 Ni1 N4 C29 14.8(5)
C18 Ni1 N4 C29 -91.1(2)
O1 Ni1 N4 C29 99.0(2)
N1 Ni1 N4 C33 -159.6(3)
C18 Ni1 N4 C33 94.5(2)
O1 Ni1 N4 C33 -75.4(2)
C33 N4 C29 C30 1.9(5)
Ni1 N4 C29 C30 -172.8(3)
N4 C29 C30 C31 -0.9(6)
C29 C30 C31 C32 -0.5(6)
C30 C31 C32 C33 0.8(6)
C29 N4 C33 C32 -1.6(4)
Ni1 N4 C33 C32 172.8(2)
C31 C32 C33 N4 0.2(5)
N1 Ni1 C18 C23 91.40(17)
N4 Ni1 C18 C23 -98.79(17)
O1 Ni1 C18 C23 -32.6(5)
N1 Ni1 C18 C19 -84.57(17)
N4 Ni1 C18 C19 85.24(17)
O1 Ni1 C18 C19 151.4(3)
C19 C18 C23 C22 3.0(3)
Ni1 C18 C23 C22 -173.05(16)
C19 C18 C23 C24 -177.8(2)
Ni1 C18 C23 C24 6.2(3)
C18 C23 C22 C21 -1.6(3)
C24 C23 C22 C21 179.2(2)
C23 C22 C21 C20 -0.3(4)
C22 C21 C20 C19 0.6(4)
C21 C20 C19 C18 1.0(3)
C23 C18 C19 C20 -2.8(3)
Ni1 C18 C19 C20 173.29(17)
Ni1 O1 C1 C2 6.8(3)
Ni1 O1 C1 C6 -172.09(14)
C3 C2 C1 O1 175.77(18)
C7 C2 C1 O1 -8.0(3)
C3 C2 C1 C6 -5.4(3)
C7 C2 C1 C6 170.84(18)
C7 C2 C3 C4 -172.86(18)
C1 C2 C3 C4 3.5(3)
C2 C3 C4 C5 0.6(3)
C2 C3 C4 N5 177.02(19)
C3 C4 C5 C6 -3.0(3)
N5 C4 C5 C6 -179.4(2)
C4 C5 C6 C1 1.0(3)
C4 C5 C6 C25 179.5(2)
O1 C1 C6 C5 -178.10(19)
C2 C1 C6 C5 3.0(3)
O1 C1 C6 C25 3.4(3)
C2 C1 C6 C25 -175.52(19)
C5 C6 C25 C28 121.2(2)
C1 C6 C25 C28 -60.3(3)
C5 C6 C25 C26 -117.2(2)
C1 C6 C25 C26 61.3(3)
C5 C6 C25 C27 2.0(3)
C1 C6 C25 C27 -179.6(2)
C3 C4 N5 O3 12.0(3)
C5 C4 N5 O3 -171.5(2)
C3 C4 N5 O2 -166.5(2)
C5 C4 N5 O2 9.9(3)
N2 C8 C9 C10 -2.6(3)
N1 C8 C9 C10 175.79(17)
C8 C9 C10 C11 1.2(3)
N2 C12 C11 C10 -1.5(3)
C13 C12 C11 C10 179.37(17)
C9 C10 C11 C12 0.7(3)
C41 C42 C43 C44 17.3(5)
C41 O4 C44 C43 23.3(4)
C42 C43 C44 O4 -25.2(4)
C44 O4 C41 C42 -12.4(4)
C43 C42 C41 O4 -3.6(4)

loop_
_platon_squeeze_void_nr
_platon_squeeze_void_average_x
_platon_squeeze_void_average_y
_platon_squeeze_void_average_z
_platon_squeeze_void_volume
_platon_squeeze_void_count_electrons
_platon_squeeze_void_content
1 0.000 0.000 0.000 378 73 ' '
